data_4312497
loop_
_publ_author_name
'K. Muralidharan'
'Anil J. Elias'

_publ_section_title
;
 Preparation of the First Examples of Ansa-Spiro Substituted
 Fluorophosphazenes and Their Structural Studies: Analysis of C-H...F-P
 Weak Interactions in Substituted Fluorophosphazenes
;
_journal_name_full 'Inorganic Chemistry'
_journal_page_first 7535
_journal_page_last 7543
_journal_paper_doi 10.1021/ic034712c
_journal_volume 42
_journal_year 2003
_chemical_formula_sum 'C26 H30 F2 Fe2 N3 O4 P5 S2'
_chemical_formula_weight 817.20
_chemical_name_systematic
;
 ?
;
_space_group_IT_number 15
_symmetry_cell_setting monoclinic
_symmetry_space_group_name_Hall '-I 2ya'
_symmetry_space_group_name_H-M 'I 1 2/a 1'
_atom_sites_solution_hydrogens geom
_atom_sites_solution_primary direct
_atom_sites_solution_secondary difmap
_audit_creation_method SHELXL-97
_cell_angle_alpha 90.000(5)
_cell_angle_beta 91.801(5)
_cell_angle_gamma 90.000(5)
_cell_formula_units_Z 8
_cell_length_a 21.238(5)
_cell_length_b 13.301(5)
_cell_length_c 23.594(5)
_cell_measurement_temperature 293(2)
_cell_volume 6662(3)
_computing_structure_refinement 'SHELXL-97 (Sheldrick, 1997)'
_diffrn_ambient_temperature 293(2)
_diffrn_measured_fraction_theta_full 0.996
_diffrn_measured_fraction_theta_max 0.996
_diffrn_radiation_monochromator graphite
_diffrn_radiation_source 'fine-focus sealed tube'
_diffrn_radiation_type MoK\a
_diffrn_radiation_wavelength 0.71069
_diffrn_reflns_av_R_equivalents 0.0898
_diffrn_reflns_av_sigmaI/netI 0.1188
_diffrn_reflns_limit_h_max 22
_diffrn_reflns_limit_h_min -22
_diffrn_reflns_limit_k_max 0
_diffrn_reflns_limit_k_min -14
_diffrn_reflns_limit_l_max 25
_diffrn_reflns_limit_l_min -25
_diffrn_reflns_number 8676
_diffrn_reflns_theta_full 22.50
_diffrn_reflns_theta_max 22.50
_diffrn_reflns_theta_min 1.81
_exptl_absorpt_coefficient_mu 0.643
_exptl_absorpt_correction_type none
_exptl_crystal_density_diffrn 0.815
_exptl_crystal_density_method 'not measured'
_exptl_crystal_F_000 1664
_refine_diff_density_max 0.335
_refine_diff_density_min -0.357
_refine_diff_density_rms 0.075
_refine_ls_extinction_method none
_refine_ls_goodness_of_fit_ref 1.024
_refine_ls_hydrogen_treatment mixed
_refine_ls_matrix_type full
_refine_ls_number_parameters 397
_refine_ls_number_reflns 4344
_refine_ls_number_restraints 0
_refine_ls_restrained_S_all 1.024
_refine_ls_R_factor_all 0.1367
_refine_ls_R_factor_gt 0.0535
_refine_ls_shift/su_max 0.001
_refine_ls_shift/su_mean 0.000
_refine_ls_structure_factor_coef Fsqd
_refine_ls_weighting_details 'calc w=1/[\s^2^(Fo^2^)+(0.0200P)^2^+0.0000P] where P=(Fo^2^+2Fc^2^)/3'
_refine_ls_weighting_scheme calc
_refine_ls_wR_factor_gt 0.0789
_refine_ls_wR_factor_ref 0.0895
_reflns_number_gt 2312
_reflns_number_total 4344
_reflns_threshold_expression >2sigma(I)
_cod_data_source_file ic034712csi20030913_102226_1.cif
_cod_data_source_block compound6
_cod_depositor_comments
;

2020-11-01
Z value changed to be consistent with given formula
                 miguel
;
_cod_original_formula_units_Z 4
_cod_database_code 4312497

loop_
_symmetry_equiv_pos_as_xyz
'x, y, z'
'-x+1/2, y, -z'
'x+1/2, y+1/2, z+1/2'
'-x+1, y+1/2, -z+1/2'
'-x, -y, -z'
'x-1/2, -y, z'
'-x+1/2, -y+1/2, -z+1/2'
'x, -y+1/2, z+1/2'

loop_
_atom_site_label
_atom_site_type_symbol
_atom_site_fract_x
_atom_site_fract_y
_atom_site_fract_z
_atom_site_U_iso_or_equiv
_atom_site_adp_type
_atom_site_occupancy
_atom_site_symmetry_multiplicity
_atom_site_calc_flag
_atom_site_refinement_flags
_atom_site_disorder_assembly
_atom_site_disorder_group
Fe1 Fe 0.19083(4) 0.55660(7) 0.64968(5) 0.0628(3) Uani 1 1 d . . .
Fe2 Fe 0.27972(4) 0.03201(8) 0.37196(5) 0.0656(4) Uani 1 1 d . . .
P5 P 0.09612(7) 0.23209(12) 0.37486(8) 0.0470(5) Uani 1 1 d . . .
P3 P 0.02908(8) 0.21928(13) 0.49781(8) 0.0468(5) Uani 1 1 d . . .
P1 P -0.05506(8) 0.34387(14) 0.54612(8) 0.0504(5) Uani 1 1 d . . .
P4 P 0.00228(8) 0.38973(12) 0.69535(8) 0.0453(5) Uani 1 1 d . . .
P2 P -0.02250(8) 0.17406(14) 0.59832(9) 0.0516(5) Uani 1 1 d . . .
S1 S -0.01840(9) 0.45557(15) 0.76522(8) 0.0686(6) Uani 1 1 d . . .
S2 S 0.10335(8) 0.30968(14) 0.30694(8) 0.0632(6) Uani 1 1 d . . .
O3 O 0.10064(16) 0.2468(3) 0.48921(18) 0.0486(12) Uani 1 1 d . . .
O4 O 0.01150(17) 0.1521(3) 0.44551(19) 0.0517(12) Uani 1 1 d . . .
O2 O 0.01353(19) 0.1973(3) 0.65435(19) 0.0544(12) Uani 1 1 d . . .
F2 F -0.05697(17) 0.0769(3) 0.61216(18) 0.0791(13) Uani 1 1 d . . .
F1 F -0.11532(16) 0.3918(3) 0.52159(16) 0.0780(13) Uani 1 1 d . . .
O1 O -0.02507(18) 0.4323(3) 0.58157(17) 0.0497(11) Uani 1 1 d . . .
N3 N -0.0744(2) 0.2551(4) 0.5859(2) 0.0511(15) Uani 1 1 d . . .
C1 C -0.0436(3) 0.4519(5) 0.6392(3) 0.0505(18) Uani 1 1 d . . .
H1A H -0.0873 0.4320 0.6423 0.061 Uiso 1 1 calc R . .
H1B H -0.0415 0.5239 0.6457 0.061 Uiso 1 1 calc R . .
N1 N -0.0106(2) 0.3197(4) 0.4959(2) 0.0467(14) Uani 1 1 d . . .
C4 C 0.1052(3) 0.5044(5) 0.6719(3) 0.0443(18) Uani 1 1 d . . .
C14 C 0.1164(3) 0.3021(4) 0.4385(3) 0.0483(18) Uani 1 1 d . . .
H14A H 0.1611 0.3166 0.4395 0.058 Uiso 1 1 calc R . .
H14B H 0.0939 0.3656 0.4378 0.058 Uiso 1 1 calc R . .
N2 N 0.0266(2) 0.1516(4) 0.5518(2) 0.0580(16) Uani 1 1 d . . .
C7 C 0.1244(3) 0.6636(6) 0.6422(5) 0.079(3) Uani 1 1 d . . .
H7 H 0.1269 0.7202 0.6193 0.095 Uiso 1 1 calc R . .
C16 C 0.1410(3) 0.1171(4) 0.3802(3) 0.0532(19) Uani 1 1 d . . .
H16A H 0.1358 0.0876 0.4173 0.064 Uiso 1 1 calc R . .
H16B H 0.1249 0.0696 0.3520 0.064 Uiso 1 1 calc R . .
C21 C 0.2409(3) 0.1377(5) 0.3202(3) 0.058(2) Uani 1 1 d . . .
H21 H 0.2225 0.1271 0.2844 0.070 Uiso 1 1 calc R . .
C6 C 0.1450(4) 0.6579(6) 0.6972(5) 0.082(3) Uani 1 1 d . . .
H6 H 0.1634 0.7097 0.7183 0.099 Uiso 1 1 calc R . .
C17 C 0.2091(3) 0.1348(4) 0.3713(3) 0.0423(17) Uani 1 1 d . . .
C3 C 0.0842(2) 0.3979(4) 0.6754(3) 0.0491(18) Uani 1 1 d . . .
H3A H 0.1105 0.3625 0.7031 0.059 Uiso 1 1 calc R . .
H3B H 0.0890 0.3656 0.6389 0.059 Uiso 1 1 calc R . .
C18 C 0.2548(4) 0.1575(6) 0.4138(4) 0.081(3) Uani 1 1 d . . .
H18 H 0.2471 0.1634 0.4522 0.098 Uiso 1 1 calc R . .
C8 C 0.0987(3) 0.5702(6) 0.6253(3) 0.064(2) Uani 1 1 d . . .
H8 H 0.0807 0.5549 0.5899 0.076 Uiso 1 1 calc R . .
C25 C 0.3321(5) -0.0815(7) 0.3415(6) 0.109(4) Uani 1 1 d . . .
H25 H 0.3601 -0.0783 0.3121 0.131 Uiso 1 1 calc R . .
C22 C 0.2435(6) -0.1049(8) 0.3919(9) 0.156(8) Uani 1 1 d . . .
H22 H 0.2026 -0.1190 0.4025 0.187 Uiso 1 1 calc R . .
C23 C 0.2931(8) -0.0802(11) 0.4249(7) 0.164(7) Uani 1 1 d . . .
H23 H 0.2912 -0.0742 0.4641 0.196 Uiso 1 1 calc R . .
C15 C 0.0157(3) 0.1960(5) 0.3899(3) 0.0525(19) Uani 1 1 d . . .
H15A H -0.0112 0.2549 0.3873 0.063 Uiso 1 1 calc R . .
H15B H 0.0007 0.1480 0.3616 0.063 Uiso 1 1 calc R . .
C19 C 0.3139(3) 0.1702(6) 0.3895(4) 0.095(3) Uani 1 1 d . . .
H19 H 0.3519 0.1835 0.4087 0.114 Uiso 1 1 calc R . .
C5 C 0.1335(3) 0.5587(6) 0.7165(4) 0.066(2) Uani 1 1 d . . .
H5 H 0.1431 0.5341 0.7526 0.079 Uiso 1 1 calc R . .
C2 C -0.0140(3) 0.2558(5) 0.6979(3) 0.060(2) Uani 1 1 d . . .
H2A H 0.0010 0.2301 0.7344 0.071 Uiso 1 1 calc R . .
H2B H -0.0593 0.2462 0.6956 0.071 Uiso 1 1 calc R . .
C20 C 0.3045(3) 0.1588(5) 0.3312(4) 0.077(3) Uani 1 1 d . . .
H20 H 0.3353 0.1643 0.3042 0.092 Uiso 1 1 calc R . .
C26 C 0.2684(5) -0.1046(6) 0.3363(5) 0.107(4) Uani 1 1 d . . .
H26 H 0.2459 -0.1176 0.3026 0.129 Uiso 1 1 calc R . .
C24 C 0.3460(6) -0.0647(8) 0.3967(7) 0.135(5) Uani 1 1 d . . .
H24 H 0.3850 -0.0460 0.4124 0.162 Uiso 1 1 calc R . .
C10 C 0.2494(4) 0.4383(8) 0.6370(7) 0.093(3) Uani 1 1 d . . .
H10 H 0.2406 0.3712 0.6447 0.112 Uiso 1 1 calc R . .
C12 C 0.2808(5) 0.5974(11) 0.6452(8) 0.132(6) Uani 1 1 d . . .
H12 H 0.2977 0.6560 0.6610 0.158 Uiso 1 1 calc R . .
C11 C 0.2775(4) 0.5080(11) 0.6726(5) 0.106(4) Uani 1 1 d . . .
H11 H 0.2919 0.4959 0.7096 0.128 Uiso 1 1 calc R . .
C13 C 0.2571(7) 0.5902(15) 0.5940(9) 0.169(10) Uani 1 1 d . . .
H13 H 0.2540 0.6409 0.5669 0.203 Uiso 1 1 calc R . .
C9 C 0.2373(5) 0.4899(14) 0.5878(7) 0.132(5) Uani 1 1 d . . .
H9 H 0.2187 0.4627 0.5551 0.158 Uiso 1 1 calc R . .

loop_
_atom_site_aniso_label
_atom_site_aniso_U_11
_atom_site_aniso_U_22
_atom_site_aniso_U_33
_atom_site_aniso_U_23
_atom_site_aniso_U_13
_atom_site_aniso_U_12
Fe1 0.0400(6) 0.0608(7) 0.0887(9) 0.0244(6) 0.0192(6) 0.0077(5)
Fe2 0.0480(6) 0.0668(7) 0.0828(9) 0.0034(7) 0.0189(6) 0.0173(5)
P5 0.0374(10) 0.0456(11) 0.0587(13) -0.0088(10) 0.0099(9) 0.0006(8)
P3 0.0420(11) 0.0514(12) 0.0476(13) -0.0025(11) 0.0082(9) 0.0044(9)
P1 0.0426(11) 0.0616(13) 0.0472(12) 0.0023(11) 0.0057(9) 0.0154(10)
P4 0.0471(10) 0.0481(11) 0.0415(12) 0.0028(10) 0.0140(9) -0.0002(9)
P2 0.0548(11) 0.0470(12) 0.0533(14) 0.0000(11) 0.0085(10) -0.0143(10)
S1 0.0883(14) 0.0753(14) 0.0433(13) -0.0015(11) 0.0184(10) 0.0076(11)
S2 0.0687(12) 0.0601(12) 0.0612(14) 0.0041(11) 0.0104(10) -0.0027(10)
O3 0.034(2) 0.058(3) 0.054(3) -0.003(2) 0.003(2) -0.004(2)
O4 0.043(2) 0.058(3) 0.055(3) -0.015(3) 0.010(2) -0.007(2)
O2 0.069(3) 0.046(3) 0.048(3) -0.002(2) 0.005(3) -0.003(2)
F2 0.087(3) 0.057(3) 0.094(3) 0.007(2) 0.008(2) -0.038(2)
F1 0.055(2) 0.118(3) 0.062(3) 0.004(2) 0.004(2) 0.037(2)
O1 0.065(3) 0.052(3) 0.032(3) -0.003(2) 0.001(2) 0.004(2)
N3 0.037(3) 0.060(4) 0.056(4) 0.007(3) 0.009(3) -0.003(3)
C1 0.051(4) 0.057(5) 0.044(5) -0.007(4) 0.007(3) 0.010(3)
N1 0.053(3) 0.063(4) 0.024(3) 0.014(3) 0.003(3) 0.013(3)
C4 0.027(4) 0.043(4) 0.063(5) -0.002(5) 0.004(4) -0.003(3)
C14 0.043(4) 0.051(4) 0.051(5) 0.002(4) 0.011(3) -0.002(3)
N2 0.064(4) 0.048(3) 0.063(4) 0.010(3) 0.023(3) 0.014(3)
C7 0.040(5) 0.047(6) 0.151(10) 0.034(6) 0.015(6) -0.006(4)
C16 0.041(4) 0.046(4) 0.073(5) -0.005(4) 0.007(4) 0.002(3)
C21 0.055(5) 0.065(5) 0.055(5) 0.000(4) 0.010(4) 0.006(4)
C6 0.059(5) 0.064(6) 0.126(9) -0.011(6) 0.036(6) 0.003(5)
C17 0.041(4) 0.046(4) 0.040(4) -0.010(4) 0.001(4) 0.001(3)
C3 0.044(4) 0.047(4) 0.057(5) 0.006(4) 0.002(3) 0.010(3)
C18 0.082(6) 0.086(6) 0.077(7) -0.035(5) 0.020(6) 0.020(5)
C8 0.047(4) 0.072(6) 0.073(6) 0.032(5) 0.010(4) 0.006(4)
C25 0.080(8) 0.077(7) 0.174(13) -0.004(8) 0.054(8) 0.034(6)
C22 0.123(11) 0.060(7) 0.29(2) 0.043(10) 0.129(14) 0.022(8)
C23 0.146(12) 0.173(14) 0.177(16) 0.096(12) 0.087(12) 0.061(12)
C15 0.041(4) 0.083(6) 0.034(5) -0.016(4) -0.003(3) 0.002(4)
C19 0.038(5) 0.105(7) 0.141(9) -0.066(7) -0.015(6) 0.005(5)
C5 0.054(4) 0.058(5) 0.087(7) 0.017(5) 0.024(4) -0.003(4)
C2 0.062(5) 0.066(5) 0.051(5) 0.008(4) 0.010(4) -0.015(4)
C20 0.050(5) 0.055(5) 0.128(9) -0.008(6) 0.028(5) -0.004(4)
C26 0.085(8) 0.049(5) 0.187(13) -0.022(7) -0.026(8) 0.020(5)
C24 0.112(10) 0.104(9) 0.187(15) 0.006(11) -0.017(11) 0.053(7)
C10 0.057(6) 0.073(7) 0.152(12) 0.027(8) 0.044(7) 0.014(5)
C12 0.043(6) 0.101(11) 0.254(19) 0.045(13) 0.053(9) -0.008(6)
C11 0.040(5) 0.092(8) 0.189(13) 0.040(10) 0.022(7) 0.018(5)
C13 0.107(12) 0.199(19) 0.208(19) 0.136(19) 0.111(12) 0.073(13)
C9 0.103(9) 0.185(14) 0.111(12) -0.023(11) 0.056(8) 0.039(10)

loop_
_atom_type_symbol
_atom_type_description
_atom_type_scat_dispersion_real
_atom_type_scat_dispersion_imag
_atom_type_scat_source
C C 0.0033 0.0016 'International Tables Vol C Tables 4.2.6.8 and 6.1.1.4'
H H 0.0000 0.0000 'International Tables Vol C Tables 4.2.6.8 and 6.1.1.4'
N N 0.0061 0.0033 'International Tables Vol C Tables 4.2.6.8 and 6.1.1.4'
O O 0.0106 0.0060 'International Tables Vol C Tables 4.2.6.8 and 6.1.1.4'
F F 0.0171 0.0103 'International Tables Vol C Tables 4.2.6.8 and 6.1.1.4'
P P 0.1023 0.0942 'International Tables Vol C Tables 4.2.6.8 and 6.1.1.4'
S S 0.1246 0.1234 'International Tables Vol C Tables 4.2.6.8 and 6.1.1.4'
Fe Fe 0.3463 0.8444 'International Tables Vol C Tables 4.2.6.8 and 6.1.1.4'

loop_
_geom_angle_atom_site_label_1
_geom_angle_atom_site_label_2
_geom_angle_atom_site_label_3
_geom_angle
_geom_angle_site_symmetry_1
_geom_angle_site_symmetry_3
_geom_angle_publ_flag
C12 Fe1 C9 65.5(6) . . ?
C12 Fe1 C13 37.9(5) . . ?
C9 Fe1 C13 41.1(5) . . ?
C12 Fe1 C7 118.3(5) . . ?
C9 Fe1 C7 127.8(6) . . ?
C13 Fe1 C7 106.9(5) . . ?
C12 Fe1 C11 39.6(4) . . ?
C9 Fe1 C11 65.4(5) . . ?
C13 Fe1 C11 65.9(5) . . ?
C7 Fe1 C11 152.5(5) . . ?
C12 Fe1 C6 109.1(5) . . ?
C9 Fe1 C6 163.6(7) . . ?
C13 Fe1 C6 125.1(7) . . ?
C7 Fe1 C6 39.4(3) . . ?
C11 Fe1 C6 121.2(5) . . ?
C12 Fe1 C5 129.8(6) . . ?
C9 Fe1 C5 154.2(6) . . ?
C13 Fe1 C5 163.7(8) . . ?
C7 Fe1 C5 67.7(3) . . ?
C11 Fe1 C5 111.3(4) . . ?
C6 Fe1 C5 41.1(3) . . ?
C12 Fe1 C4 167.2(6) . . ?
C9 Fe1 C4 120.3(5) . . ?
C13 Fe1 C4 153.9(8) . . ?
C7 Fe1 C4 68.4(3) . . ?
C11 Fe1 C4 129.9(4) . . ?
C6 Fe1 C4 68.6(3) . . ?
C5 Fe1 C4 40.3(2) . . ?
C12 Fe1 C8 151.4(6) . . ?
C9 Fe1 C8 109.1(5) . . ?
C13 Fe1 C8 119.0(6) . . ?
C7 Fe1 C8 40.8(3) . . ?
C11 Fe1 C8 166.4(5) . . ?
C6 Fe1 C8 67.7(3) . . ?
C5 Fe1 C8 67.7(3) . . ?
C4 Fe1 C8 40.6(2) . . ?
C12 Fe1 C10 67.1(5) . . ?
C9 Fe1 C10 39.6(4) . . ?
C13 Fe1 C10 68.4(5) . . ?
C7 Fe1 C10 165.2(6) . . ?
C11 Fe1 C10 39.8(4) . . ?
C6 Fe1 C10 154.7(5) . . ?
C5 Fe1 C10 120.7(4) . . ?
C4 Fe1 C10 109.3(3) . . ?
C8 Fe1 C10 128.0(5) . . ?
C23 Fe2 C24 39.7(4) . . ?
C23 Fe2 C26 65.9(6) . . ?
C24 Fe2 C26 67.1(5) . . ?
C23 Fe2 C19 121.3(7) . . ?
C24 Fe2 C19 106.4(5) . . ?
C26 Fe2 C19 161.2(5) . . ?
C23 Fe2 C18 110.7(5) . . ?
C24 Fe2 C18 126.0(5) . . ?
C26 Fe2 C18 157.1(4) . . ?
C19 Fe2 C18 40.8(3) . . ?
C23 Fe2 C20 154.7(6) . . ?
C24 Fe2 C20 119.3(5) . . ?
C26 Fe2 C20 125.8(5) . . ?
C19 Fe2 C20 40.4(3) . . ?
C18 Fe2 C20 67.5(3) . . ?
C23 Fe2 C21 164.3(5) . . ?
C24 Fe2 C21 154.4(5) . . ?
C26 Fe2 C21 109.5(4) . . ?
C19 Fe2 C21 68.1(3) . . ?
C18 Fe2 C21 67.2(3) . . ?
C20 Fe2 C21 40.4(3) . . ?
C23 Fe2 C25 65.6(6) . . ?
C24 Fe2 C25 39.3(4) . . ?
C26 Fe2 C25 40.3(3) . . ?
C19 Fe2 C25 123.8(4) . . ?
C18 Fe2 C25 161.4(5) . . ?
C20 Fe2 C25 107.5(4) . . ?
C21 Fe2 C25 121.6(5) . . ?
C23 Fe2 C17 127.6(5) . . ?
C24 Fe2 C17 163.3(5) . . ?
C26 Fe2 C17 121.8(3) . . ?
C19 Fe2 C17 69.4(3) . . ?
C18 Fe2 C17 40.6(3) . . ?
C20 Fe2 C17 68.7(3) . . ?
C21 Fe2 C17 40.5(2) . . ?
C25 Fe2 C17 156.3(5) . . ?
C23 Fe2 C22 38.8(6) . . ?
C24 Fe2 C22 67.8(5) . . ?
C26 Fe2 C22 41.3(5) . . ?
C19 Fe2 C22 154.7(7) . . ?
C18 Fe2 C22 121.3(5) . . ?
C20 Fe2 C22 164.2(7) . . ?
C21 Fe2 C22 127.7(5) . . ?
C25 Fe2 C22 68.3(4) . . ?
C17 Fe2 C22 108.6(4) . . ?
C16 P5 C14 105.5(3) . . ?
C16 P5 C15 105.1(3) . . ?
C14 P5 C15 100.0(3) . . ?
C16 P5 S2 117.3(2) . . ?
C14 P5 S2 113.2(2) . . ?
C15 P5 S2 113.9(2) . . ?
O4 P3 N2 107.6(3) . . ?
O4 P3 N1 110.3(3) . . ?
N2 P3 N1 118.6(3) . . ?
O4 P3 O3 103.8(2) . . ?
N2 P3 O3 107.2(3) . . ?
N1 P3 O3 108.4(2) . . ?
F1 P1 O1 102.2(2) . . ?
F1 P1 N1 108.4(3) . . ?
O1 P1 N1 108.2(3) . . ?
F1 P1 N3 107.9(2) . . ?
O1 P1 N3 110.8(3) . . ?
N1 P1 N3 118.2(3) . . ?
F1 P1 P2 137.22(18) . . ?
O1 P1 P2 107.19(18) . . ?
N1 P1 P2 91.27(19) . . ?
N3 P1 P2 32.07(17) . . ?
C2 P4 C1 111.8(3) . . ?
C2 P4 C3 104.6(3) . . ?
C1 P4 C3 106.2(3) . . ?
C2 P4 S1 111.6(2) . . ?
C1 P4 S1 106.6(2) . . ?
C3 P4 S1 116.0(2) . . ?
F2 P2 O2 102.4(3) . . ?
F2 P2 N3 106.5(2) . . ?
O2 P2 N3 110.5(3) . . ?
F2 P2 N2 108.9(3) . . ?
O2 P2 N2 108.5(3) . . ?
N3 P2 N2 118.8(3) . . ?
F2 P2 P1 134.45(19) . . ?
O2 P2 P1 110.06(17) . . ?
N3 P2 P1 32.27(17) . . ?
N2 P2 P1 90.4(2) . . ?
C14 O3 P3 118.0(4) . . ?
C15 O4 P3 117.9(4) . . ?
C2 O2 P2 121.6(4) . . ?
C1 O1 P1 121.1(4) . . ?
P2 N3 P1 115.7(3) . . ?
O1 C1 P4 116.5(4) . . ?
P1 N1 P3 118.9(3) . . ?
C5 C4 C8 107.3(6) . . ?
C5 C4 C3 124.9(7) . . ?
C8 C4 C3 127.8(7) . . ?
C5 C4 Fe1 69.6(4) . . ?
C8 C4 Fe1 69.7(4) . . ?
C3 C4 Fe1 127.8(4) . . ?
O3 C14 P5 111.6(4) . . ?
P3 N2 P2 120.2(3) . . ?
C6 C7 C8 109.4(8) . . ?
C6 C7 Fe1 70.9(5) . . ?
C8 C7 Fe1 70.5(4) . . ?
C17 C16 P5 111.7(4) . . ?
C20 C21 C17 109.5(7) . . ?
C20 C21 Fe2 69.7(4) . . ?
C17 C21 Fe2 70.0(4) . . ?
C7 C6 C5 107.7(8) . . ?
C7 C6 Fe1 69.7(5) . . ?
C5 C6 Fe1 69.5(4) . . ?
C21 C17 C18 105.5(6) . . ?
C21 C17 C16 128.4(7) . . ?
C18 C17 C16 126.0(7) . . ?
C21 C17 Fe2 69.4(4) . . ?
C18 C17 Fe2 69.3(4) . . ?
C16 C17 Fe2 127.9(4) . . ?
C4 C3 P4 111.3(4) . . ?
C17 C18 C19 110.0(7) . . ?
C17 C18 Fe2 70.1(4) . . ?
C19 C18 Fe2 69.4(4) . . ?
C4 C8 C7 107.4(7) . . ?
C4 C8 Fe1 69.7(4) . . ?
C7 C8 Fe1 68.7(4) . . ?
C24 C25 C26 107.9(11) . . ?
C24 C25 Fe2 68.8(6) . . ?
C26 C25 Fe2 69.6(5) . . ?
C23 C22 C26 103.1(11) . . ?
C23 C22 Fe2 67.4(8) . . ?
C26 C22 Fe2 68.4(6) . . ?
C22 C23 C24 114.2(17) . . ?
C22 C23 Fe2 73.7(9) . . ?
C24 C23 Fe2 71.0(7) . . ?
O4 C15 P5 111.7(4) . . ?
C20 C19 C18 106.6(7) . . ?
C20 C19 Fe2 70.0(4) . . ?
C18 C19 Fe2 69.7(4) . . ?
C4 C5 C6 108.2(8) . . ?
C4 C5 Fe1 70.1(4) . . ?
C6 C5 Fe1 69.4(4) . . ?
O2 C2 P4 115.3(4) . . ?
C19 C20 C21 108.4(7) . . ?
C19 C20 Fe2 69.6(5) . . ?
C21 C20 Fe2 69.9(4) . . ?
C25 C26 C22 107.9(11) . . ?
C25 C26 Fe2 70.2(5) . . ?
C22 C26 Fe2 70.3(6) . . ?
C23 C24 C25 106.9(14) . . ?
C23 C24 Fe2 69.3(7) . . ?
C25 C24 Fe2 71.9(7) . . ?
C9 C10 C11 104.2(11) . . ?
C9 C10 Fe1 68.7(6) . . ?
C11 C10 Fe1 69.1(5) . . ?
C13 C12 C11 110.7(17) . . ?
C13 C12 Fe1 71.6(8) . . ?
C11 C12 Fe1 70.8(5) . . ?
C12 C11 C10 109.2(13) . . ?
C12 C11 Fe1 69.6(6) . . ?
C10 C11 Fe1 71.1(5) . . ?
C12 C13 C9 105.9(16) . . ?
C12 C13 Fe1 70.5(8) . . ?
C9 C13 Fe1 69.0(7) . . ?
C10 C9 C13 109.9(15) . . ?
C10 C9 Fe1 71.7(6) . . ?
C13 C9 Fe1 69.9(7) . . ?

loop_
_geom_bond_atom_site_label_1
_geom_bond_atom_site_label_2
_geom_bond_distance
_geom_bond_site_symmetry_2
_geom_bond_publ_flag
Fe1 C12 1.993(10) . ?
Fe1 C9 1.995(10) . ?
Fe1 C13 2.006(12) . ?
Fe1 C7 2.007(7) . ?
Fe1 C11 2.009(8) . ?
Fe1 C6 2.021(8) . ?
Fe1 C5 2.022(7) . ?
Fe1 C4 2.030(6) . ?
Fe1 C8 2.030(7) . ?
Fe1 C10 2.033(8) . ?
Fe2 C23 1.961(12) . ?
Fe2 C24 1.983(10) . ?
Fe2 C26 2.014(8) . ?
Fe2 C19 2.014(8) . ?
Fe2 C18 2.018(7) . ?
Fe2 C20 2.019(8) . ?
Fe2 C21 2.021(7) . ?
Fe2 C25 2.021(8) . ?
Fe2 C17 2.029(6) . ?
Fe2 C22 2.038(11) . ?
P5 C16 1.805(5) . ?
P5 C14 1.807(6) . ?
P5 C15 1.820(6) . ?
P5 S2 1.916(3) . ?
P3 O4 1.559(4) . ?
P3 N2 1.562(5) . ?
P3 N1 1.580(5) . ?
P3 O3 1.582(4) . ?
P1 F1 1.527(4) . ?
P1 O1 1.567(4) . ?
P1 N1 1.571(5) . ?
P1 N3 1.572(5) . ?
P1 P2 2.654(3) . ?
P4 C2 1.816(6) . ?
P4 C1 1.820(6) . ?
P4 C3 1.820(5) . ?
P4 S1 1.929(2) . ?
P2 F2 1.525(4) . ?
P2 O2 1.538(5) . ?
P2 N3 1.563(5) . ?
P2 N2 1.566(5) . ?
O3 C14 1.453(6) . ?
O4 C15 1.442(7) . ?
O2 C2 1.428(7) . ?
O1 C1 1.451(7) . ?
C4 C5 1.396(9) . ?
C4 C8 1.408(8) . ?
C4 C3 1.489(8) . ?
C7 C6 1.357(10) . ?
C7 C8 1.409(9) . ?
C16 C17 1.487(7) . ?
C21 C20 1.395(9) . ?
C21 C17 1.402(8) . ?
C6 C5 1.420(9) . ?
C17 C18 1.404(9) . ?
C18 C19 1.406(9) . ?
C25 C24 1.346(14) . ?
C25 C26 1.388(12) . ?
C22 C23 1.33(2) . ?
C22 C26 1.430(16) . ?
C23 C24 1.340(15) . ?
C19 C20 1.392(11) . ?
C10 C9 1.367(16) . ?
C10 C11 1.375(13) . ?
C12 C13 1.297(19) . ?
C12 C11 1.356(13) . ?
C13 C9 1.405(18) . ?
